data_1549176
loop_
_publ_author_name
'El Hafi, Mohamed'
'Lahmidi, Sanae'
'Boulhaoua, Mohammed'
'Ramli, Youssef'
'Essassi, El Mokhtar'
'Mague, Joel T.'

_publ_section_title
;
 1-Methyl-1<i>H</i>-pyrazolo[3,4-<i>d</i>]pyrimidin-4(5<i>H</i>)-one
;
_journal_coeditor_code HB4222
_journal_issue 3
_journal_name_full IUCrData
_journal_page_first x180483
_journal_paper_doi 10.1107/S2414314618004832
_journal_volume 3
_journal_year 2018
_chemical_formula_iupac 'C6 H6 N4 O'
_chemical_formula_moiety 'C6 H6 N4 O'
_chemical_formula_sum 'C6 H6 N4 O'
_chemical_formula_weight 150.15
_chemical_name_systematic
;
1-Methyl-1<i>H</i>-pyrazolo[3,4-<i>d</i>]pyrimidin-4(5<i>H</i>)-one
;
_space_group_crystal_system triclinic
_space_group_IT_number 2
_space_group_name_Hall '-P 1'
_space_group_name_H-M_alt 'P -1'
_symmetry_space_group_name_Hall '-P 1'
_symmetry_space_group_name_H-M 'P -1'
_atom_sites_solution_hydrogens difmap
_atom_sites_solution_primary direct
_atom_sites_solution_secondary difmap
_audit_creation_method SHELXL-2016/6
_cell_angle_alpha 93.396(4)
_cell_angle_beta 92.812(4)
_cell_angle_gamma 92.361(4)
_cell_formula_units_Z 2
_cell_length_a 3.8342(2)
_cell_length_b 5.5701(3)
_cell_length_c 15.0346(9)
_cell_measurement_reflns_used 1864
_cell_measurement_temperature 150(2)
_cell_measurement_theta_max 72.1926
_cell_measurement_theta_min 2.9483
_cell_volume 319.83(3)
_computing_cell_refinement
;
<i>SAINT</i> (Bruker, 2016)
;
_computing_data_collection
;
<i>APEX3</i> (Bruker, 2016)
;
_computing_data_reduction
;
<i>SAINT</i>  (Bruker, 2016)
;
_computing_molecular_graphics
;
<i>DIAMOND</i> (Brandenburg & Putz, 2012)
;
_computing_publication_material
;
<i>SHELXTL</i> (Sheldrick, 2008)
;
_computing_structure_refinement
;
<i>SHELXL2016</i> (Sheldrick, 2015<i>b</i>)
;
_computing_structure_solution
;
<i>SHELXT</i> (Sheldrick, 2015<i>a</i>)
;
_diffrn_ambient_temperature 150(2)
_diffrn_detector_area_resol_mean 10.4167
_diffrn_measured_fraction_theta_full 0.956
_diffrn_measured_fraction_theta_max 0.940
_diffrn_measurement_device_type 'Bruker D8 VENTURE PHOTON 100 CMOS'
_diffrn_measurement_method '\w scans'
_diffrn_radiation_monochromator mirror
_diffrn_radiation_type CuK\a
_diffrn_radiation_wavelength 1.54178
_diffrn_reflns_av_R_equivalents 0.0266
_diffrn_reflns_limit_h_max 4
_diffrn_reflns_limit_h_min -4
_diffrn_reflns_limit_k_max 6
_diffrn_reflns_limit_k_min -6
_diffrn_reflns_limit_l_max 18
_diffrn_reflns_limit_l_min -18
_diffrn_reflns_number 2352
_diffrn_reflns_theta_full 68.000
_diffrn_reflns_theta_max 72.320
_diffrn_reflns_theta_min 2.948
_exptl_absorpt_coefficient_mu 0.963
_exptl_absorpt_correction_T_max 0.99
_exptl_absorpt_correction_T_min 0.85
_exptl_absorpt_correction_type multi-scan
_exptl_absorpt_process_details
;
(<i>SADABS</i>; Bruker, 2016)
;
_exptl_crystal_colour colourless
_exptl_crystal_density_diffrn 1.559
_exptl_crystal_density_method 'not measured'
_exptl_crystal_description plate
_exptl_crystal_F_000 156
_exptl_crystal_size_max 0.205
_exptl_crystal_size_mid 0.070
_exptl_crystal_size_min 0.013
_refine_diff_density_max 0.179
_refine_diff_density_min -0.217
_refine_ls_extinction_method none
_refine_ls_goodness_of_fit_ref 1.091
_refine_ls_hydrogen_treatment refall
_refine_ls_matrix_type full
_refine_ls_number_parameters 124
_refine_ls_number_reflns 1191
_refine_ls_number_restraints 0
_refine_ls_restrained_S_all 1.091
_refine_ls_R_factor_all 0.0492
_refine_ls_R_factor_gt 0.0417
_refine_ls_shift/su_max 0.000
_refine_ls_shift/su_mean 0.000
_refine_ls_structure_factor_coef Fsqd
_refine_ls_weighting_details 'w=1/[\s^2^(Fo^2^)+(0.0552P)^2^+0.1016P] where P=(Fo^2^+2Fc^2^)/3'
_refine_ls_weighting_scheme calc
_refine_ls_wR_factor_gt 0.1012
_refine_ls_wR_factor_ref 0.1080
_reflns_number_gt 1037
_reflns_number_total 1191
_reflns_threshold_expression 'I > 2\s(I)'
_cod_data_source_file hb4222sup1.cif
_cod_data_source_block I
_cod_database_code 1549176
_shelx_space_group_comment
;
The symmetry employed for this shelxl refinement is uniquely defined
by the following loop, which should always be used as a source of
symmetry information in preference to the above space-group names.
They are only intended as comments.
;
_shelx_estimated_absorpt_t_min 0.827
_shelx_estimated_absorpt_t_max 0.988

loop_
_space_group_symop_operation_xyz
'x, y, z'
'-x, -y, -z'

loop_
_atom_site_type_symbol
_atom_site_label
_atom_site_fract_x
_atom_site_fract_y
_atom_site_fract_z
_atom_site_U_iso_or_equiv
_atom_site_adp_type
_atom_site_calc_flag
_atom_site_occupancy
O O1 0.2521(3) 0.3096(2) 0.91704(8) 0.0260(3) Uani d 1
N N1 0.5472(4) 0.6698(3) 0.90191(10) 0.0233(4) Uani d 1
H H1 0.614(6) 0.673(5) 0.9637(19) 0.049(7) Uiso d 1
N N2 0.6103(4) 0.8617(2) 0.76659(9) 0.0233(4) Uani d 1
N N3 0.3161(4) 0.6313(2) 0.64282(9) 0.0215(4) Uani d 1
N N4 0.1240(4) 0.4172(3) 0.62663(10) 0.0240(4) Uani d 1
C C1 0.3482(4) 0.4668(3) 0.86716(10) 0.0208(4) Uani d 1
C C2 0.6662(5) 0.8505(3) 0.85226(11) 0.0231(4) Uani d 1
H H2 0.810(6) 0.977(4) 0.8873(15) 0.031(5) Uiso d 1
C C3 0.4137(4) 0.6673(3) 0.72991(11) 0.0204(4) Uani d 1
C C4 0.4093(5) 0.7771(3) 0.57014(12) 0.0270(4) Uani d 1
H H4A 0.443(7) 0.942(5) 0.5921(18) 0.057(8) Uiso d 1
H H4B 0.232(8) 0.747(5) 0.5211(19) 0.056(8) Uiso d 1
H H4C 0.623(7) 0.724(5) 0.5455(19) 0.056(7) Uiso d 1
C C5 0.1014(4) 0.3226(3) 0.70515(11) 0.0228(4) Uani d 1
H H5 -0.039(6) 0.170(4) 0.7095(15) 0.034(6) Uiso d 1
C C6 0.2789(4) 0.4723(3) 0.77331(11) 0.0208(4) Uani d 1

loop_
_atom_site_aniso_label
_atom_site_aniso_U_11
_atom_site_aniso_U_22
_atom_site_aniso_U_33
_atom_site_aniso_U_12
_atom_site_aniso_U_13
_atom_site_aniso_U_23
O1 0.0359(7) 0.0232(6) 0.0192(6) -0.0038(5) 0.0010(5) 0.0067(5)
N1 0.0301(8) 0.0213(7) 0.0185(7) -0.0009(6) -0.0005(6) 0.0040(6)
N2 0.0286(8) 0.0194(7) 0.0222(7) -0.0011(6) 0.0011(6) 0.0042(6)
N3 0.0269(8) 0.0208(7) 0.0170(7) -0.0004(5) 0.0022(5) 0.0046(5)
N4 0.0278(8) 0.0215(7) 0.0225(7) -0.0022(6) 0.0009(6) 0.0030(6)
C1 0.0235(9) 0.0197(8) 0.0197(8) 0.0021(6) 0.0014(6) 0.0037(6)
C2 0.0272(9) 0.0193(8) 0.0229(8) 0.0002(7) 0.0009(7) 0.0036(7)
C3 0.0226(8) 0.0201(8) 0.0190(8) 0.0022(6) 0.0013(6) 0.0045(6)
C4 0.0329(10) 0.0296(10) 0.0194(8) -0.0015(8) 0.0034(7) 0.0083(7)
C5 0.0259(9) 0.0215(8) 0.0210(8) -0.0007(6) 0.0003(6) 0.0046(7)
C6 0.0232(8) 0.0201(8) 0.0199(8) 0.0011(6) 0.0020(6) 0.0052(6)

loop_
_atom_type_symbol
_atom_type_description
_atom_type_scat_dispersion_real
_atom_type_scat_dispersion_imag
_atom_type_scat_source
C C 0.0181 0.0091 'International Tables Vol C Tables 4.2.6.8 and 6.1.1.4'
H H 0.0000 0.0000 'International Tables Vol C Tables 4.2.6.8 and 6.1.1.4'
N N 0.0311 0.0180 'International Tables Vol C Tables 4.2.6.8 and 6.1.1.4'
O O 0.0492 0.0322 'International Tables Vol C Tables 4.2.6.8 and 6.1.1.4'

loop_
_geom_angle_atom_site_label_1
_geom_angle_atom_site_label_2
_geom_angle_atom_site_label_3
_geom_angle
C2 N1 C1 124.42(15)
C2 N1 H1 119.3(16)
C1 N1 H1 116.2(16)
C2 N2 C3 111.89(15)
C3 N3 N4 110.92(13)
C3 N3 C4 128.07(15)
N4 N3 C4 120.86(14)
C5 N4 N3 105.95(14)
O1 C1 N1 120.32(15)
O1 C1 C6 127.84(15)
N1 C1 C6 111.84(14)
N2 C2 N1 125.64(16)
N2 C2 H2 120.7(13)
N1 C2 H2 113.6(13)
N3 C3 N2 124.83(15)
N3 C3 C6 107.44(15)
N2 C3 C6 127.73(16)
N3 C4 H4A 109.3(17)
N3 C4 H4B 108.7(17)
H4A C4 H4B 115(2)
N3 C4 H4C 110.3(18)
H4A C4 H4C 109(2)
H4B C4 H4C 104(2)
N4 C5 C6 110.88(15)
N4 C5 H5 119.6(13)
C6 C5 H5 129.5(13)
C3 C6 C5 104.80(14)
C3 C6 C1 118.47(15)
C5 C6 C1 136.72(15)

loop_
_geom_bond_atom_site_label_1
_geom_bond_atom_site_label_2
_geom_bond_distance
O1 C1 1.242(2)
N1 C2 1.365(2)
N1 C1 1.398(2)
N1 H1 0.95(3)
N2 C2 1.301(2)
N2 C3 1.366(2)
N3 C3 1.345(2)
N3 N4 1.378(2)
N3 C4 1.450(2)
N4 C5 1.326(2)
C1 C6 1.425(2)
C2 H2 0.99(2)
C3 C6 1.394(2)
C4 H4A 0.96(3)
C4 H4B 0.98(3)
C4 H4C 0.97(3)
C5 C6 1.412(2)
C5 H5 0.99(2)

loop_
_geom_hbond_atom_site_label_D
_geom_hbond_atom_site_label_H
_geom_hbond_atom_site_label_A
_geom_hbond_site_symmetry_A
_geom_hbond_distance_DH
_geom_hbond_distance_HA
_geom_hbond_distance_DA
_geom_hbond_angle_DHA
N1 H1 O1 2_667 0.95(3) 1.84(3) 2.7866(18) 178(2)
C2 H2 O1 1_665 0.99(2) 2.46(2) 3.399(2) 157.8(17)
C4 H4B N4 2_566 0.98(3) 2.65(3) 3.599(2) 164(2)
C5 H5 N2 1_445 0.99(2) 2.37(2) 3.323(2) 161.7(18)

loop_
_geom_torsion_atom_site_label_1
_geom_torsion_atom_site_label_2
_geom_torsion_atom_site_label_3
_geom_torsion_atom_site_label_4
_geom_torsion
C3 N3 N4 C5 0.59(19)
C4 N3 N4 C5 176.43(16)
C2 N1 C1 O1 179.52(16)
C2 N1 C1 C6 -0.9(2)
C3 N2 C2 N1 -0.1(3)
C1 N1 C2 N2 0.7(3)
N4 N3 C3 N2 179.13(15)
C4 N3 C3 N2 3.7(3)
N4 N3 C3 C6 -0.70(19)
C4 N3 C3 C6 -176.15(16)
C2 N2 C3 N3 -179.94(16)
C2 N2 C3 C6 -0.1(3)
N3 N4 C5 C6 -0.25(19)
N3 C3 C6 C5 0.51(19)
N2 C3 C6 C5 -179.31(16)
N3 C3 C6 C1 179.64(14)
N2 C3 C6 C1 -0.2(3)
N4 C5 C6 C3 -0.2(2)
N4 C5 C6 C1 -179.04(19)
O1 C1 C6 C3 -179.84(16)
N1 C1 C6 C3 0.7(2)
O1 C1 C6 C5 -1.1(3)
N1 C1 C6 C5 179.45(19)

_cod_database_fobs_code 1549176
